data_4033916
loop_
_publ_author_name
'Lan, Ping'
'Banwell, Martin G.'
'Willis, Anthony C.'

_publ_section_title
;
 Application of Electrocyclic Ring-Opening and Desymmetrizing Nucleophilic
 Trappings of meso-6,6-Dibromobicyclo[3.1.0]hexanes to Total Syntheses of
 Crinine and Haemanthamine Alkaloids.
;
_journal_issue 6
_journal_name_full 'The Journal of organic chemistry'
_journal_page_first 3431
_journal_page_last 3466
_journal_paper_doi 10.1021/acs.joc.9b00018
_journal_volume 84
_journal_year 2019
_chemical_absolute_configuration ad
_chemical_compound_source local
_chemical_formula_moiety 'C24 H25 N O7 S'
_chemical_formula_sum 'C24 H25 N O7 S'
_chemical_formula_weight 471.53
_space_group_IT_number 4
_space_group_name_Hall 'P 2yb'
_space_group_name_H-M_alt 'P 1 21 1'
_symmetry_cell_setting monoclinic
_symmetry_space_group_name_H-M 'P 1 21 1'
_atom_sites_solution_hydrogens geom
_atom_sites_solution_primary direct
_audit_creation_date 13-01-04
_audit_creation_method CRYSTALS_ver_14.11
_audit_update_record
;
2013-01-07- Report on C24 H25 N O7 S
            by Anthony C. Willis
            for  Ping Lan and Martin Banwell


2013-01-07 - passes checkcif tests

;
_cell_angle_alpha 90
_cell_angle_beta 109.6363(12)
_cell_angle_gamma 90
_cell_formula_units_Z 2
_cell_length_a 9.9369(2)
_cell_length_b 9.0908(2)
_cell_length_c 13.3586(3)
_cell_measurement_reflns_used 15466
_cell_measurement_temperature 200
_cell_measurement_theta_max 27.5
_cell_measurement_theta_min 2.6
_cell_volume 1136.56(4)
_computing_cell_refinement 'DENZO/SCALEPACK (Otwinowski & Minor, 1997)'
_computing_data_collection 'COLLECT (Nonius, 2001).'
_computing_data_reduction 'DENZO/SCALEPACK (Otwinowski & Minor, 1997)'
_computing_molecular_graphics
; 
ORTEP-II (Johnson 1976) in teXsan (MSC, 1992-1997)
;
_computing_publication_material 'CRYSTALS (Betteridge et al., 2003)'
_computing_structure_refinement 'CRYSTALS (Betteridge et al., 2003)'
_computing_structure_solution 'SIR92 (Altomare et al., 1994)'
_diffrn_ambient_temperature 200
_diffrn_measured_fraction_theta_full 0.995
_diffrn_measured_fraction_theta_max 0.995
_diffrn_measurement_device Area
_diffrn_measurement_device_type 'Nonius KappaCCD'
_diffrn_measurement_method ' \f and \w scans with CCD '
_diffrn_radiation_monochromator graphite
_diffrn_radiation_type 'Mo K\a'
_diffrn_radiation_wavelength 0.71073
_diffrn_reflns_av_R_equivalents 0.042
_diffrn_reflns_limit_h_max 12
_diffrn_reflns_limit_h_min -12
_diffrn_reflns_limit_k_max 10
_diffrn_reflns_limit_k_min -11
_diffrn_reflns_limit_l_max 17
_diffrn_reflns_limit_l_min -17
_diffrn_reflns_number 22658
_diffrn_reflns_theta_full 27.477
_diffrn_reflns_theta_max 27.477
_diffrn_reflns_theta_min 2.764
_diffrn_standards_number 0
_exptl_absorpt_coefficient_mu 0.188
_exptl_absorpt_correction_T_max 0.978
_exptl_absorpt_correction_T_min 0.939
_exptl_absorpt_correction_type integration
_exptl_absorpt_process_details
;
via Gaussian method (Coppens, 1970) implemented in maXus (2000)
;
_exptl_crystal_colour 'pale yellow'
_exptl_crystal_density_diffrn 1.378
_exptl_crystal_density_method 'not measured'
_exptl_crystal_description block
_exptl_crystal_F_000 496
_exptl_crystal_size_max 0.460
_exptl_crystal_size_mid 0.170
_exptl_crystal_size_min 0.160
_refine_diff_density_max 0.15
_refine_diff_density_min -0.26
_refine_ls_abs_structure_details 'Flack (1983), 2178 Friedel-pairs'
_refine_ls_abs_structure_Flack 0.01(5)
_refine_ls_extinction_method None
_refine_ls_goodness_of_fit_ref 0.9970
_refine_ls_hydrogen_treatment mixed
_refine_ls_matrix_type full
_refine_ls_number_parameters 302
_refine_ls_number_reflns 4937
_refine_ls_number_restraints 3
_refine_ls_R_factor_all 0.0369
_refine_ls_R_factor_gt 0.0330
_refine_ls_shift/su_max 0.0043507
_refine_ls_shift/su_mean 0.0006660
_refine_ls_structure_factor_coef Fsqd
_refine_ls_weighting_details
;
 Method= Modified Sheldrick 
 w=1/[\s^2^(F^2^) + ( 0.05P)^2^ + 0.20P] 
 ,where P=(max(Fo^2^,0) + 2Fc^2^)/3 
;
_refine_ls_weighting_scheme calc
_refine_ls_wR_factor_all 0.0843
_refine_ls_wR_factor_gt 0.0819
_refine_ls_wR_factor_ref 0.0843
_reflns_limit_h_max 12
_reflns_limit_h_min -12
_reflns_limit_k_max 10
_reflns_limit_k_min -11
_reflns_limit_l_max 17
_reflns_limit_l_min 0
_reflns_number_gt 4572
_reflns_number_total 4938
_reflns_threshold_expression I>2.0\s(I)
_oxford_diffrn_Wilson_B_factor 2.86
_oxford_diffrn_Wilson_scale 0.83
_oxford_refine_ls_r_factor_ref 0.0369
_oxford_refine_ls_scale 1.139(4)
_oxford_reflns_number_all 4937
_oxford_reflns_threshold_expression_ref I>-10.0\s(I)
_oxford_structure_analysis_title '1041721 ban1254'
_cod_data_source_file jo9b00018_si_013.cif
_cod_data_source_block ban1254
_cod_depositor_comments
;
The following automatic conversions were performed:

data item '_symmetry_cell_setting' value 'Monoclinic' was changed to
'monoclinic' in accordance with the
/home/data/users/saulius/crontab/automatic-downloads/current/ACS/lib/dictionaries/cif_core.dic
dictionary named 'cif_core.dic' version 2.4.2 last updated on
2011-04-26.

Automatic conversion script
Id: cif_fix_values 6909 2019-04-08 15:41:33Z antanas 
;
_cod_original_sg_symbol_H-M 'P 1 21 1 '
_cod_database_code 4033916

loop_
_symmetry_equiv_pos_as_xyz
x,y,z
-x,y+1/2,-z

loop_
_atom_site_label
_atom_site_type_symbol
_atom_site_fract_x
_atom_site_fract_y
_atom_site_fract_z
_atom_site_U_iso_or_equiv
_atom_site_occupancy
_atom_site_adp_type
_atom_site_refinement_flags_posn
C1 C 0.20253(18) 0.7116(2) 0.78552(13) 0.0329 1.0000 Uani .
C2 C 0.3004(2) 0.8054(2) 0.84071(14) 0.0367 1.0000 Uani .
C3 C 0.45720(19) 0.7691(2) 0.88445(14) 0.0373 1.0000 Uani D
C4 C 0.47869(18) 0.60440(19) 0.90088(13) 0.0338 1.0000 Uani .
C5 C 0.39783(16) 0.52328(17) 0.79884(12) 0.0271 1.0000 Uani .
C6 C 0.23554(16) 0.55750(18) 0.75575(12) 0.0279 1.0000 Uani .
N7 N 0.40284(15) 0.36185(16) 0.81661(11) 0.0310 1.0000 Uani .
C8 C 0.26263(19) 0.3013(2) 0.81243(14) 0.0354 1.0000 Uani .
C9 C 0.17107(18) 0.4371(2) 0.80739(12) 0.0316 1.0000 Uani .
C10 C 0.18092(16) 0.5445(2) 0.63378(12) 0.0285 1.0000 Uani .
C11 C 0.0863(2) 0.4376(2) 0.57747(14) 0.0387 1.0000 Uani .
C12 C 0.0391(2) 0.4287(3) 0.46601(14) 0.0455 1.0000 Uani .
C13 C 0.09178(17) 0.5314(2) 0.41427(12) 0.0348 1.0000 Uani .
O14 O 0.06027(14) 0.55025(18) 0.30610(9) 0.0459 1.0000 Uani .
C15 C 0.1696(2) 0.6491(2) 0.29923(13) 0.0390 1.0000 Uani .
O16 O 0.21666(14) 0.73067(15) 0.39683(9) 0.0384 1.0000 Uani .
C17 C 0.18581(17) 0.63827(19) 0.46857(13) 0.0302 1.0000 Uani .
C18 C 0.23358(17) 0.64864(19) 0.57733(12) 0.0290 1.0000 Uani .
O19 O 0.52925(16) 0.81547(17) 0.81258(14) 0.0511 1.0000 Uani D
S20 S 0.50999(5) 0.25922(7) 0.77919(3) 0.0346 1.0000 Uani .
O21 O 0.63925(13) 0.34057(16) 0.79786(11) 0.0432 1.0000 Uani .
O22 O 0.51270(17) 0.11978(15) 0.83128(11) 0.0470 1.0000 Uani .
C23 C 0.43382(19) 0.22754(19) 0.64138(13) 0.0348 1.0000 Uani .
C24 C 0.3457(2) 0.1064(2) 0.60404(15) 0.0414 1.0000 Uani .
C25 C 0.2847(2) 0.0842(2) 0.49534(16) 0.0437 1.0000 Uani .
C26 C 0.3103(2) 0.1804(2) 0.42262(15) 0.0406 1.0000 Uani .
C27 C 0.3995(2) 0.2999(2) 0.46187(15) 0.0421 1.0000 Uani .
C28 C 0.46100(19) 0.3248(2) 0.57047(15) 0.0386 1.0000 Uani .
C29 C 0.2416(2) 0.1565(3) 0.30457(16) 0.0544 1.0000 Uani .
O30 O 0.18467(13) 0.48677(15) 0.91327(9) 0.0361 1.0000 Uani .
C31 C 0.1015(2) 0.4169(2) 0.95969(14) 0.0408 1.0000 Uani .
O32 O 0.02745(19) 0.3137(2) 0.91884(12) 0.0690 1.0000 Uani .
C33 C 0.1193(2) 0.4795(3) 1.06617(15) 0.0507 1.0000 Uani .
H11 H 0.1052 0.7371 0.7614 0.0396 1.0000 Uiso R
H21 H 0.2689 0.9019 0.8524 0.0459 1.0000 Uiso R
H31 H 0.5012 0.8170 0.9532 0.0449 1.0000 Uiso R
H41 H 0.4404 0.5702 0.9556 0.0393 1.0000 Uiso R
H42 H 0.5800 0.5769 0.9212 0.0405 1.0000 Uiso R
H51 H 0.4382 0.5457 0.7426 0.0320 1.0000 Uiso R
H81 H 0.2210 0.2411 0.7499 0.0405 1.0000 Uiso R
H82 H 0.2719 0.2408 0.8751 0.0427 1.0000 Uiso R
H91 H 0.0677 0.4197 0.7662 0.0362 1.0000 Uiso R
H111 H 0.0510 0.3696 0.6147 0.0450 1.0000 Uiso R
H121 H -0.0257 0.3540 0.4284 0.0547 1.0000 Uiso R
H151 H 0.1295 0.7128 0.2400 0.0465 1.0000 Uiso R
H152 H 0.2480 0.5932 0.2885 0.0465 1.0000 Uiso R
H181 H 0.2972 0.7211 0.6120 0.0364 1.0000 Uiso R
H241 H 0.3289 0.0368 0.6512 0.0498 1.0000 Uiso R
H251 H 0.2233 0.0024 0.4697 0.0534 1.0000 Uiso R
H271 H 0.4194 0.3660 0.4142 0.0503 1.0000 Uiso R
H281 H 0.5236 0.4050 0.5955 0.0463 1.0000 Uiso R
H291 H 0.2099 0.0557 0.2894 0.0837 1.0000 Uiso R
H292 H 0.3117 0.1820 0.2698 0.0816 1.0000 Uiso R
H293 H 0.1615 0.2200 0.2768 0.0832 1.0000 Uiso R
H331 H 0.0473 0.4485 1.0914 0.0774 1.0000 Uiso R
H332 H 0.1087 0.5837 1.0602 0.0778 1.0000 Uiso R
H333 H 0.2119 0.4529 1.1151 0.0775 1.0000 Uiso R
H191 H 0.526(3) 0.9028(19) 0.810(2) 0.0770 1.0000 Uiso D

loop_
_atom_site_aniso_label
_atom_site_aniso_U_11
_atom_site_aniso_U_22
_atom_site_aniso_U_33
_atom_site_aniso_U_23
_atom_site_aniso_U_13
_atom_site_aniso_U_12
C1 0.0399(8) 0.0308(9) 0.0291(7) 0.0009(6) 0.0132(7) 0.0080(7)
C2 0.0513(10) 0.0247(8) 0.0351(8) -0.0016(6) 0.0161(7) 0.0071(7)
C3 0.0457(9) 0.0250(8) 0.0376(8) -0.0075(7) 0.0091(7) -0.0012(8)
C4 0.0402(9) 0.0256(8) 0.0295(8) -0.0025(6) 0.0035(6) 0.0001(7)
C5 0.0326(7) 0.0208(8) 0.0266(7) -0.0001(6) 0.0083(6) 0.0003(6)
C6 0.0329(7) 0.0260(8) 0.0251(7) -0.0018(6) 0.0103(6) -0.0005(6)
N7 0.0398(7) 0.0200(6) 0.0343(7) -0.0016(5) 0.0140(6) -0.0014(6)
C8 0.0460(9) 0.0278(9) 0.0364(8) -0.0002(7) 0.0191(7) -0.0055(7)
C9 0.0393(8) 0.0330(9) 0.0233(7) -0.0035(6) 0.0118(6) -0.0032(7)
C10 0.0282(7) 0.0310(8) 0.0258(7) -0.0012(6) 0.0083(6) 0.0001(6)
C11 0.0419(9) 0.0457(11) 0.0303(8) -0.0056(7) 0.0144(7) -0.0163(8)
C12 0.0449(10) 0.0601(13) 0.0306(8) -0.0085(8) 0.0117(7) -0.0240(9)
C13 0.0332(8) 0.0456(10) 0.0244(7) -0.0025(7) 0.0082(6) -0.0039(7)
O14 0.0475(7) 0.0645(10) 0.0244(6) -0.0037(6) 0.0105(5) -0.0144(7)
C15 0.0464(10) 0.0456(11) 0.0258(8) -0.0001(7) 0.0131(7) -0.0030(8)
O16 0.0550(7) 0.0341(7) 0.0280(5) 0.0012(5) 0.0164(5) -0.0050(6)
C17 0.0346(8) 0.0290(8) 0.0285(7) 0.0019(6) 0.0127(6) 0.0026(7)
C18 0.0327(8) 0.0255(8) 0.0274(7) -0.0007(6) 0.0081(6) 0.0009(6)
O19 0.0581(8) 0.0252(7) 0.0774(10) 0.0001(7) 0.0324(8) -0.0026(6)
S20 0.0431(2) 0.02242(19) 0.0374(2) -0.00048(16) 0.01252(16) 0.00415(17)
O21 0.0354(6) 0.0382(8) 0.0532(8) -0.0068(6) 0.0110(6) 0.0006(5)
O22 0.0745(10) 0.0204(6) 0.0446(7) 0.0047(5) 0.0180(7) 0.0097(6)
C23 0.0428(9) 0.0265(9) 0.0387(8) -0.0026(7) 0.0184(7) 0.0037(7)
C24 0.0581(11) 0.0270(9) 0.0438(10) -0.0045(7) 0.0234(8) -0.0059(8)
C25 0.0529(10) 0.0345(10) 0.0459(10) -0.0086(8) 0.0196(8) -0.0054(8)
C26 0.0398(9) 0.0441(11) 0.0407(9) -0.0041(8) 0.0171(8) 0.0079(8)
C27 0.0439(9) 0.0439(11) 0.0430(10) 0.0055(8) 0.0205(8) 0.0021(8)
C28 0.0398(9) 0.0337(10) 0.0452(10) 0.0005(8) 0.0181(8) -0.0022(7)
C29 0.0529(11) 0.0661(15) 0.0428(11) -0.0055(10) 0.0140(9) 0.0025(11)
O30 0.0464(7) 0.0389(7) 0.0263(5) -0.0055(5) 0.0167(5) -0.0070(5)
C31 0.0454(10) 0.0482(12) 0.0322(9) -0.0020(8) 0.0174(8) -0.0048(9)
O32 0.0818(11) 0.0886(13) 0.0454(8) -0.0172(8) 0.0330(8) -0.0454(10)
C33 0.0635(12) 0.0602(14) 0.0347(9) -0.0056(9) 0.0247(9) 0.0000(11)

loop_
_atom_type_symbol
_atom_type_scat_dispersion_real
_atom_type_scat_dispersion_imag
_atom_type_scat_Cromer_Mann_a1
_atom_type_scat_Cromer_Mann_b1
_atom_type_scat_Cromer_Mann_a2
_atom_type_scat_Cromer_Mann_b2
_atom_type_scat_Cromer_Mann_a3
_atom_type_scat_Cromer_Mann_b3
_atom_type_scat_Cromer_Mann_a4
_atom_type_scat_Cromer_Mann_b4
_atom_type_scat_Cromer_Mann_c
_atom_type_scat_source
C 0.0033 0.0016 2.3100 20.8439 1.0200 10.2075 1.5886 0.5687 0.8650 51.6512 0.2156 'International Tables Vol C 4.2.6.8 and 6.1.1.4'
H 0.0000 0.0000 0.4930 10.5109 0.3229 26.1257 0.1402 3.1424 0.0408 57.7998 0.0030 'International Tables Vol C 4.2.6.8 and 6.1.1.4'
N 0.0061 0.0033 12.2126 0.0057 3.1322 9.8933 2.0125 28.9975 1.1663 0.5826 -11.5290 'International Tables Vol C 4.2.6.8 and 6.1.1.4'
O 0.0106 0.0060 3.0485 13.2771 2.2868 5.7011 1.5463 0.3239 0.8670 32.9089 0.2508 'International Tables Vol C 4.2.6.8 and 6.1.1.4'
S 0.1246 0.1234 6.9053 1.4679 5.2034 22.2151 1.4379 0.2536 1.5863 56.1720 0.8669 'International Tables Vol C 4.2.6.8 and 6.1.1.4'

loop_
_exptl_crystal_face_index_h
_exptl_crystal_face_index_k
_exptl_crystal_face_index_l
_exptl_crystal_face_perp_dist
1 0 0 0.050
-1 0 0 0.120
0 0 1 0.070
0 0 -1 0.090
0 1 0 0.220
0 -1 0 0.240
-1 0 2 0.113
1 0 -2 0.090
1 1 0 0.110
-4 0 -4 0.090

loop_
_geom_angle_atom_site_label_1
_geom_angle_atom_site_label_2
_geom_angle_atom_site_label_3
_geom_angle
_geom_angle_publ_flag
C2 C1 C6 123.98(15) yes
C2 C1 H11 120.9 no
C6 C1 H11 115.2 no
C1 C2 C3 123.26(16) yes
C1 C2 H21 117.5 no
C3 C2 H21 119.2 no
C2 C3 C4 110.46(15) yes
C2 C3 O19 111.01(15) yes
C4 C3 O19 107.95(15) yes
C2 C3 H31 110.1 no
C4 C3 H31 107.9 no
O19 C3 H31 109.3 no
C3 C4 C5 110.03(14) yes
C3 C4 H41 110.5 no
C5 C4 H41 107.1 no
C3 C4 H42 111.9 no
C5 C4 H42 107.9 no
H41 C4 H42 109.3 no
C4 C5 C6 113.94(13) yes
C4 C5 N7 110.91(13) yes
C6 C5 N7 103.44(12) yes
C4 C5 H51 110.9 no
C6 C5 H51 108.4 no
N7 C5 H51 109.0 no
C5 C6 C1 112.10(13) yes
C5 C6 C9 103.18(13) yes
C1 C6 C9 112.20(12) yes
C5 C6 C10 109.28(11) yes
C1 C6 C10 108.50(13) yes
C9 C6 C10 111.52(13) yes
C5 N7 C8 112.38(13) yes
C5 N7 S20 120.75(11) yes
C8 N7 S20 118.87(11) yes
N7 C8 C9 103.93(14) yes
N7 C8 H81 111.5 no
C9 C8 H81 110.2 no
N7 C8 H82 111.0 no
C9 C8 H82 112.1 no
H81 C8 H82 108.1 no
C6 C9 C8 105.27(13) yes
C6 C9 O30 107.41(13) yes
C8 C9 O30 110.60(14) yes
C6 C9 H91 111.7 no
C8 C9 H91 112.6 no
O30 C9 H91 109.1 no
C6 C10 C11 124.23(14) yes
C6 C10 C18 116.76(14) yes
C11 C10 C18 119.00(14) yes
C10 C11 C12 122.67(16) yes
C10 C11 H111 118.9 no
C12 C11 H111 118.4 no
C11 C12 C13 116.64(17) yes
C11 C12 H121 121.7 no
C13 C12 H121 121.7 no
C12 C13 O14 128.51(16) yes
C12 C13 C17 121.63(15) yes
O14 C13 C17 109.82(15) yes
C13 O14 C15 103.52(13) yes
O14 C15 O16 106.72(13) yes
O14 C15 H151 108.6 no
O16 C15 H151 111.0 no
O14 C15 H152 109.9 no
O16 C15 H152 111.7 no
H151 C15 H152 109.0 no
C15 O16 C17 103.61(13) yes
O16 C17 C13 109.46(13) yes
O16 C17 C18 127.83(15) yes
C13 C17 C18 122.66(15) yes
C10 C18 C17 117.38(14) yes
C10 C18 H181 121.5 no
C17 C18 H181 121.1 no
C3 O19 H191 107.2(15) no
N7 S20 O21 107.10(8) yes
N7 S20 O22 105.40(8) yes
O21 S20 O22 120.04(9) yes
N7 S20 C23 108.72(8) yes
O21 S20 C23 108.18(8) yes
O22 S20 C23 106.99(8) yes
S20 C23 C24 120.09(13) yes
S20 C23 C28 119.69(14) yes
C24 C23 C28 120.22(17) yes
C23 C24 C25 119.43(17) yes
C23 C24 H241 121.4 no
C25 C24 H241 119.1 no
C24 C25 C26 121.39(18) yes
C24 C25 H251 119.6 no
C26 C25 H251 119.0 no
C25 C26 C27 118.09(17) yes
C25 C26 C29 120.95(19) yes
C27 C26 C29 120.95(19) yes
C26 C27 C28 121.49(18) yes
C26 C27 H271 119.7 no
C28 C27 H271 118.8 no
C27 C28 C23 119.38(18) yes
C27 C28 H281 120.1 no
C23 C28 H281 120.5 no
C26 C29 H291 110.8 no
C26 C29 H292 108.4 no
H291 C29 H292 110.9 no
C26 C29 H293 110.2 no
H291 C29 H293 108.8 no
H292 C29 H293 107.7 no
C9 O30 C31 115.62(13) yes
O30 C31 O32 122.33(16) yes
O30 C31 C33 111.44(16) yes
O32 C31 C33 126.18(17) yes
C31 C33 H331 111.8 no
C31 C33 H332 109.0 no
H331 C33 H332 104.7 no
C31 C33 H333 109.5 no
H331 C33 H333 110.7 no
H332 C33 H333 111.1 no

loop_
_geom_bond_atom_site_label_1
_geom_bond_atom_site_label_2
_geom_bond_distance
_geom_bond_publ_flag
C1 C2 1.317(3) yes
C1 C6 1.522(2) yes
C1 H11 0.941 no
C2 C3 1.505(3) yes
C2 H21 0.962 no
C3 C4 1.518(3) yes
C3 O19 1.440(2) yes
C3 H31 0.978 no
C4 C5 1.520(2) yes
C4 H41 0.982 no
C4 H42 0.983 no
C5 C6 1.551(2) yes
C5 N7 1.485(2) yes
C5 H51 0.985 no
C6 C9 1.543(2) yes
C6 C10 1.539(2) yes
N7 C8 1.482(2) yes
N7 S20 1.6161(14) yes
C8 C9 1.522(3) yes
C8 H81 0.967 no
C8 H82 0.979 no
C9 O30 1.4471(18) yes
C9 H91 1.002 no
C10 C11 1.385(2) yes
C10 C18 1.416(2) yes
C11 C12 1.405(2) yes
C11 H111 0.932 no
C12 C13 1.366(3) yes
C12 H121 0.954 no
C13 O14 1.3826(19) yes
C13 C17 1.374(2) yes
O14 C15 1.437(2) yes
C15 O16 1.435(2) yes
C15 H151 0.953 no
C15 H152 0.981 no
O16 C17 1.384(2) yes
C17 C18 1.372(2) yes
C18 H181 0.923 no
O19 H191 0.795(17) no
S20 O21 1.4296(14) yes
S20 O22 1.4420(14) yes
S20 C23 1.7630(18) yes
C23 C24 1.391(3) yes
C23 C28 1.387(2) yes
C24 C25 1.388(3) yes
C24 H241 0.946 no
C25 C26 1.393(3) yes
C25 H251 0.950 no
C26 C27 1.388(3) yes
C26 C29 1.509(3) yes
C27 C28 1.390(3) yes
C27 H271 0.944 no
C28 H281 0.944 no
C29 H291 0.968 no
C29 H292 0.986 no
C29 H293 0.952 no
O30 C31 1.348(2) yes
C31 O32 1.204(3) yes
C31 C33 1.486(3) yes
C33 H331 0.931 no
C33 H332 0.954 no
C33 H333 0.964 no

loop_
_geom_contact_atom_site_label_1
_geom_contact_atom_site_label_2
_geom_contact_distance
_geom_contact_site_symmetry_2
_geom_contact_publ_flag
O14 C33 3.506(3) 1_554 no
O16 C28 3.200(2) 2_656 no
O16 C25 3.453(2) 1_565 no
O16 O21 3.509(2) 2_656 no
O19 O22 2.787(2) 1_565 no
O19 C29 3.481(3) 2_656 no
O21 C15 3.158(3) 2_646 no
O21 C29 3.551(3) 2_656 no
O22 C3 3.352(2) 1_545 no
O22 C4 3.553(2) 2_647 no
O22 C2 3.579(2) 1_545 no
O32 C15 3.275(2) 2_546 no
O32 C33 3.405(3) 2_547 no
C15 C33 3.358(3) 1_554 no

loop_
_geom_hbond_atom_site_label_D
_geom_hbond_atom_site_label_H
_geom_hbond_atom_site_label_A
_geom_hbond_site_symmetry_A
_geom_hbond_angle_DHA
_geom_hbond_distance_DH
_geom_hbond_distance_HA
_geom_hbond_distance_DA
_geom_hbond_publ_flag
O19 H191 O22 1_565 169(2) 0.795(17) 2.003(18) 2.787(3) yes

loop_
_geom_torsion_atom_site_label_1
_geom_torsion_atom_site_label_2
_geom_torsion_atom_site_label_3
_geom_torsion_atom_site_label_4
_geom_torsion
_geom_torsion_publ_flag
S20 N7 C5 C4 -102.2(2) no
S20 N7 C5 C6 135.2(1) no
S20 N7 C8 C9 -157.4(1) no
S20 C23 C24 C25 179.0(2) no
S20 C23 C28 C27 -179.4(2) no
O14 C13 C12 C11 -178.0(2) no
O14 C13 C17 O16 0.7(2) no
O14 C13 C17 C18 178.6(2) no
O14 C15 O16 C17 25.5(2) no
O16 C15 O14 C13 -25.1(2) no
O16 C17 C13 C12 -177.4(2) no
O16 C17 C18 C10 176.8(2) no
O19 C3 C2 C1 94.3(2) no
O19 C3 C4 C5 -68.3(2) no
O21 S20 N7 C5 37.2(1) no
O21 S20 N7 C8 -176.3(1) no
O21 S20 C23 C24 153.6(2) no
O21 S20 C23 C28 -27.1(2) no
O22 S20 N7 C5 166.1(1) no
O22 S20 N7 C8 -47.4(1) no
O22 S20 C23 C24 22.9(2) no
O22 S20 C23 C28 -157.7(2) no
O30 C9 C6 C1 -37.8(2) no
O30 C9 C6 C5 83.1(2) no
O30 C9 C6 C10 -159.7(1) no
O30 C9 C8 N7 -89.0(2) no
O32 C31 O30 C9 4.6(2) no
N7 S20 C23 C24 -90.4(2) no
N7 S20 C23 C28 88.9(2) no
N7 C5 C4 C3 -173.1(2) no
N7 C5 C6 C1 149.8(1) no
N7 C5 C6 C9 28.9(2) no
N7 C5 C6 C10 -89.8(2) no
N7 C8 C9 C6 26.7(2) no
C1 C2 C3 C4 -25.4(3) no
C1 C6 C5 C4 29.3(2) no
C1 C6 C9 C8 -155.7(1) no
C1 C6 C10 C11 -124.4(2) no
C1 C6 C10 C18 56.4(2) no
C2 C1 C6 C5 0.5(3) no
C2 C1 C6 C9 116.1(2) no
C2 C1 C6 C10 -120.3(2) no
C2 C3 C4 C5 53.2(2) no
C3 C2 C1 C6 -2.2(3) no
C3 C4 C5 C6 -56.9(2) no
C4 C5 N7 C8 109.3(2) no
C4 C5 C6 C9 -91.6(2) no
C4 C5 C6 C10 149.7(1) no
C5 N7 S20 C23 -79.4(1) no
C5 N7 C8 C9 -8.3(2) no
C5 C6 C9 C8 -34.8(1) no
C5 C6 C10 C11 113.1(2) no
C5 C6 C10 C18 -66.1(2) no
C6 C5 N7 C8 -13.3(2) no
C6 C9 O30 C31 162.8(1) no
C6 C10 C11 C12 -179.7(2) no
C6 C10 C18 C17 180.0(2) no
C8 N7 S20 C23 67.1(1) no
C8 C9 O30 C31 -82.9(2) no
C8 C9 C6 C10 82.4(1) no
C9 O30 C31 C33 -177.9(1) no
C9 C6 C10 C11 -0.3(2) no
C9 C6 C10 C18 -179.5(1) no
C10 C11 C12 C13 0.3(3) no
C10 C18 C17 C13 -0.7(3) no
C11 C10 C18 C17 0.7(3) no
C11 C12 C13 C17 -0.2(3) no
C12 C11 C10 C18 -0.5(3) no
C12 C13 O14 C15 -166.9(2) no
C12 C13 C17 C18 0.4(3) no
C13 C17 O16 C15 -16.3(2) no
C15 O14 C13 C17 15.2(2) no
C15 O16 C17 C18 166.0(2) no
C23 C24 C25 C26 0.3(3) no
C23 C28 C27 C26 0.6(3) no
C24 C23 C28 C27 -0.1(3) no
C24 C25 C26 C27 0.2(3) no
C24 C25 C26 C29 -179.1(2) no
C25 C24 C23 C28 -0.3(3) no
C25 C26 C27 C28 -0.6(3) no
C28 C27 C26 C29 178.6(2) no
